data_4132947
loop_
_publ_author_name
'Lin, Rui-Biao'
'Wu, Hui'
'Li, Libo'
'Tang, Xiao-Liang'
'Li, Zhiqiang'
'Gao, Junkuo'
'Cui, Hui'
'Zhou, Wei'
'Chen, Banglin'

_publ_section_title
;
 Boosting Ethane/Ethylene Separation within Isoreticular Ultramicroporous
 Metal-Organic Frameworks.
;
_journal_issue 40
_journal_name_full 'Journal of the American Chemical Society'
_journal_page_first 12940
_journal_page_last 12946
_journal_paper_doi 10.1021/jacs.8b07563
_journal_volume 140
_journal_year 2018
_chemical_formula_sum 'C20.83 H12 Cu D2.48 N2 O4'
_chemical_formula_weight 422.79
_space_group_IT_number 14
_space_group_name_Hall '-P 2ybc'
_space_group_name_H-M_alt 'P 1 21/c 1'
_symmetry_cell_setting monoclinic
_symmetry_space_group_name_H-M 'P 1 21/c 1'
_audit_creation_date 2018-04-11T15:23
_audit_creation_method 'from EXP file using GSAS2CIF'
_cell_angle_alpha 90.0
_cell_angle_beta 94.069(7)
_cell_angle_gamma 90.0
_cell_formula_units_Z 2
_cell_length_a 5.7610(7)
_cell_length_b 11.0868(13)
_cell_length_c 14.5326(13)
_cell_measurement_temperature 297
_cell_volume 925.87(18)
_computing_structure_refinement GSAS
_diffrn_ambient_temperature 297
_diffrn_measurement_device_type 'BT-1 neutron powder diffractometer'
_diffrn_radiation_probe neutron
_diffrn_radiation_wavelength 2.0774
_exptl_absorpt_correction_T_max 1.00000
_exptl_absorpt_correction_T_min 1.00000
_pd_calc_method 'Rietveld Refinement'
_pd_meas_2theta_range_inc 0.05
_pd_meas_2theta_range_max 164.85
_pd_meas_2theta_range_min 3.0
_pd_meas_number_of_points 3238
_pd_phase_name Cu(Qc)2_C2D6_lowloading
_pd_proc_2theta_range_inc 0.05
_pd_proc_2theta_range_max 164.8805
_pd_proc_2theta_range_min 3.0305
_pd_proc_info_datetime 2018-04-11T15:23:03
_pd_proc_ls_peak_cutoff 0.00500
_pd_proc_ls_prof_R_factor 0.0124
_pd_proc_ls_prof_wR_expected 0.0138
_pd_proc_ls_prof_wR_factor 0.0147
_pd_proc_number_of_points 3238
_refine_ls_goodness_of_fit_all 1.07
_refine_ls_matrix_type full
_refine_ls_number_parameters 19
_refine_ls_number_restraints 0
_refine_ls_R_Fsqd_factor 0.09475
_refine_ls_shift/su_max 0.04
_refine_ls_shift/su_mean 0.01
_reflns_d_resolution_high 1.070
_reflns_d_resolution_low 8.806
_reflns_limit_h_max 5
_reflns_limit_h_min 0
_reflns_limit_k_max 10
_reflns_limit_k_min 0
_reflns_limit_l_max 13
_reflns_limit_l_min -13
_reflns_number_total 792
_cod_data_source_file ja8b07563_si_003.cif
_cod_data_source_block CuQc2_0_41C2D6
_cod_depositor_comments
;
The following automatic conversions were performed:

data item '_geom_angle_publ_flag' value 'N' was changed to 'n' in
accordance with the
/home/saulius/struct/COD-crude-data/automatic-downloads/DataCite-retrospective/ACS/depositions/lib/dictionaries/cif_core.dic
dictionary named 'cif_core.dic' version 2.4.2 last updated on
2011-04-26 (50 times).

data item '_geom_bond_publ_flag' value 'N' was changed to 'n' in
accordance with the
/home/saulius/struct/COD-crude-data/automatic-downloads/DataCite-retrospective/ACS/depositions/lib/dictionaries/cif_core.dic
dictionary named 'cif_core.dic' version 2.4.2 last updated on
2011-04-26 (32 times).

Automatic conversion script
Id: cif_fix_values 6909 2019-04-08 15:41:33Z antanas 
;
_cod_original_cell_volume 925.88(21)
_cod_original_sg_symbol_H-M 'P 21/c'
_cod_database_code 4132947
_gsas_exptl_extinct_corr_t_min 1.00000
_gsas_exptl_extinct_corr_t_max 1.00000

loop_
_symmetry_equiv_pos_site_id
_symmetry_equiv_pos_as_xyz
1 +x,+y,+z
2 -x,+y+1/2,-z+1/2
-1 -x,-y,-z
-2 +x,-y+1/2,+z+1/2

loop_
_atom_site_type_symbol
_atom_site_label
_atom_site_fract_x
_atom_site_fract_y
_atom_site_fract_z
_atom_site_occupancy
_atom_site_thermal_displace_type
_atom_site_U_iso_or_equiv
_atom_site_symmetry_multiplicity
C C4 0.0815(7) 0.75226(33) 0.23033(26) 1.0 Uiso 0.04319 4
C C5 0.1212(7) 0.65772(33) 0.16563(26) 1.0 Uiso 0.04319 4
C C3 -0.1017(7) 0.83098(33) 0.20879(26) 1.0 Uiso 0.04319 4
C C1 -0.2040(7) 0.71330(33) 0.07270(26) 1.0 Uiso 0.04319 4
C C2 -0.2439(7) 0.81284(33) 0.12976(26) 1.0 Uiso 0.04319 4
C C6 0.3190(7) 0.58222(33) 0.17853(26) 1.0 Uiso 0.04319 4
C C7 0.4719(7) 0.59809(33) 0.25505(26) 1.0 Uiso 0.04319 4
C C8 0.4309(7) 0.68730(33) 0.32120(26) 1.0 Uiso 0.04319 4
C C9 0.2384(7) 0.76277(33) 0.31111(26) 1.0 Uiso 0.04319 4
C C10 0.2041(7) 0.85074(33) 0.38867(26) 1.0 Uiso 0.04319 4
H H11 -0.3216(7) 0.69198(33) 0.01248(26) 1.0 Uiso 0.06818 4
H H12 -0.3910(7) 0.87248(33) 0.11199(26) 1.0 Uiso 0.06818 4
H H13 -0.1348(7) 0.90438(33) 0.25580(26) 1.0 Uiso 0.06818 4
H H14 0.3516(7) 0.51352(33) 0.12728(26) 1.0 Uiso 0.06818 4
H H15 0.6269(7) 0.54128(33) 0.26421(26) 1.0 Uiso 0.06818 4
H H16 0.5522(7) 0.69951(33) 0.38161(26) 1.0 Uiso 0.06818 4
N N17 -0.0257(7) 0.63857(33) 0.09035(26) 1.0 Uiso 0.03297 4
O O18 0.0207(30) 0.8827(15) 0.4010(10) 1.0 Uiso 0.02891 4
O O19 0.3696(33) 0.8890(15) 0.4308(12) 1.0 Uiso 0.06024 4
Cu Cu20 0.0 0.5 0.0 1.0 Uiso 0.03059 2
C C21 -0.125(5) 0.4347(23) 0.4879(18) 0.2066(24) Uiso 0.01332 4
C C22 0.061(5) 0.4999(23) 0.5498(18) 0.2066(24) Uiso 0.01332 4
D D23 -0.078(5) 0.3401(23) 0.4768(18) 0.2066(24) Uiso 0.03167 4
D D24 -0.293(5) 0.4351(23) 0.5188(18) 0.2066(24) Uiso 0.03167 4
D D25 0.088(5) 0.4557(23) 0.6175(18) 0.2066(24) Uiso 0.03167 4
D D26 -0.150(5) 0.4779(23) 0.4197(18) 0.2066(24) Uiso 0.03167 4
D D27 0.012(5) 0.5941(23) 0.5620(18) 0.2066(24) Uiso 0.03167 4
D D28 0.228(5) 0.5009(23) 0.5182(18) 0.2066(24) Uiso 0.03167 4

loop_
_atom_type_symbol
_atom_type_number_in_cell
_atom_type_scat_length_neutron
_atom_type_scat_source
C 41.653 0.6646 International_Tables_Vol_C
H 24.0 -0.3739 International_Tables_Vol_C
N 4.0 0.9360 International_Tables_Vol_C
O 8.0 0.5803 International_Tables_Vol_C
Cu 2.0 0.7718 International_Tables_Vol_C
D 4.959 0.6671 International_Tables_Vol_C

loop_
_geom_angle_atom_site_label_1
_geom_angle_atom_site_label_2
_geom_angle_atom_site_label_3
_geom_angle
_geom_angle_site_symmetry_1
_geom_angle_site_symmetry_3
_geom_angle_publ_flag
C5 C4 C3 117.689(6) 1_555 1_555 n
C5 C4 C9 118.319(5) 1_555 1_555 n
C3 C4 C9 123.940(5) 1_555 1_555 n
C4 C5 C6 120.559(6) 1_555 1_555 n
C4 C5 N17 121.656(4) 1_555 1_555 n
C6 C5 N17 117.780(6) 1_555 1_555 n
C4 C3 C2 119.597(6) 1_555 1_555 n
C4 C3 H13 119.519(6) 1_555 1_555 n
C2 C3 H13 120.849(4) 1_555 1_555 n
C2 C1 H11 121.506(4) 1_555 1_555 n
C2 C1 N17 122.014(6) 1_555 1_555 n
H11 C1 N17 116.457(6) 1_555 1_555 n
C3 C2 C1 119.540(4) 1_555 1_555 n
C3 C2 H12 120.976(6) 1_555 1_555 n
C1 C2 H12 119.445(6) 1_555 1_555 n
C5 C6 C7 119.551(6) 1_555 1_555 n
C5 C6 H14 119.885(6) 1_555 1_555 n
C7 C6 H14 120.549(5) 1_555 1_555 n
C6 C7 C8 120.682(5) 1_555 1_555 n
C6 C7 H15 119.598(6) 1_555 1_555 n
C8 C7 H15 119.719(6) 1_555 1_555 n
C7 C8 C9 121.431(6) 1_555 1_555 n
C7 C8 H16 120.446(5) 1_555 1_555 n
C9 C8 H16 118.118(6) 1_555 1_555 n
C4 C9 C8 119.315(6) 1_555 1_555 n
C4 C9 C10 123.599(5) 1_555 1_555 n
C8 C9 C10 117.071(6) 1_555 1_555 n
C9 C10 O18 119.3(8) 1_555 1_555 n
C9 C10 O19 118.4(9) 1_555 1_555 n
O18 C10 O19 122.2(11) 1_555 1_555 n
C5 N17 C1 119.251(6) 1_555 1_555 n
C5 N17 Cu20 124.86(12) 1_555 1_555 n
C1 N17 Cu20 115.88(12) 1_555 1_555 n
C10 O18 Cu20 115.4(11) 1_555 2_555 n
N17 Cu20 N17 180.0 1_555 -1_565 n
N17 Cu20 O18 90.9(5) 1_555 2_545 n
N17 Cu20 O18 89.1(5) 1_555 -2_564 n
O18 Cu20 O18 180.0 1_454 -1_666 n
C22 C21 D23 111.563(6) 1_555 1_555 n
C22 C21 D24 111.039(7) 1_555 1_555 n
C22 C21 D26 111.425(7) 1_555 1_555 n
D23 C21 D24 107.4098(26) 1_555 1_555 n
D23 C21 D26 107.514(5) 1_555 1_555 n
D24 C21 D26 107.687(7) 1_555 1_555 n
C21 C22 D25 111.383(7) 1_555 1_555 n
C21 C22 D27 111.618(6) 1_555 1_555 n
C21 C22 D28 110.964(7) 1_555 1_555 n
D25 C22 D27 107.504(5) 1_555 1_555 n
D25 C22 D28 107.712(7) 1_555 1_555 n
D27 C22 D28 107.4616(28) 1_555 1_555 n

loop_
_geom_bond_atom_site_label_1
_geom_bond_atom_site_label_2
_geom_bond_distance
_geom_bond_site_symmetry_2
_geom_bond_publ_flag
C1 C2 1.40899(11) 1_555 n
C1 H11 1.09381(10) 1_555 n
C1 N17 1.33078(12) 1_555 n
C2 C3 1.37724(13) 1_555 n
C2 C1 1.40899(11) 1_555 n
C2 H12 1.09113(10) 1_555 n
C3 C4 1.38829(12) 1_555 n
C3 H13 1.08797(8) 1_555 n
C4 C5 1.43709(11) 1_555 n
C4 C9 1.43471(14) 1_555 n
C5 C6 1.41574(13) 1_555 n
C5 N17 1.35133(13) 1_555 n
C6 C7 1.38004(13) 1_555 n
C6 H14 1.09090(8) 1_555 n
C7 C8 1.41086(10) 1_555 n
C7 H15 1.09293(10) 1_555 n
C8 C9 1.38860(12) 1_555 n
C8 H16 1.09096(11) 1_555 n
C9 C10 1.51419(11) 1_555 n
C10 O18 1.140(18) 1_555 n
C10 O19 1.175(19) 1_555 n
Cu20 N17 2.033(4) 1_555 n
Cu20 N17 2.033(4) -1_565 n
Cu20 O18 1.949(14) 2_545 n
Cu20 O18 1.949(14) -2_564 n
C21 C22 1.52920(13) 1_555 n
C21 D23 1.09869(12) 1_555 n
C21 D24 1.09473(12) 1_555 n
C21 D26 1.10161(8) 1_555 n
C22 D25 1.10117(8) 1_555 n
C22 D27 1.09877(12) 1_555 n
C22 D28 1.09511(12) 1_555 n
